data_7251729
loop_
_publ_author_name
'Hacker, Ryan M.'
'Smith, Jacob J.'
'Platt, David C.'
'Loughlin, Maria I.'
'Grabowski, Emma N.'
'Brennessel, William W.'
'Jones, Marjorie A.'
'Webb, Michael I.'

_publ_section_title
;
 A Ru(ii)-arene complex with promising anti-A&#x3b2; activity.
;
_journal_issue 8
_journal_name_full 'RSC advances'
_journal_page_first 7056
_journal_page_last 7065
_journal_paper_doi 10.1039/d5ra08313c
_journal_volume 16
_journal_year 2026
_chemical_formula_moiety 'C22 H24 Cl N4 Ru, F6 P, 2.098(H2 O)'
_chemical_formula_sum 'C22 H28.19 Cl F6 N4 O2.1 P Ru'
_chemical_formula_weight 663.77
_space_group_crystal_system triclinic
_space_group_IT_number 2
_space_group_name_Hall '-P 1'
_space_group_name_H-M_alt 'P -1'
_atom_sites_solution_hydrogens mixed
_atom_sites_solution_primary dual
_atom_sites_solution_secondary difmap
_audit_creation_date 2025-07-23
_audit_creation_method
;
Olex2 1.5-ac6-020
(compiled 2024.02.14 svn.r2f8d729c for Rigaku Oxford Diffraction, GUI svn.r6966)
;
_audit_update_record
;
2025-09-19 deposited with the CCDC.	2026-01-29 downloaded from the CCDC.
;
_cell_angle_alpha 103.4700(10)
_cell_angle_beta 93.5520(10)
_cell_angle_gamma 95.8310(10)
_cell_formula_units_Z 2
_cell_length_a 7.09210(10)
_cell_length_b 12.31010(10)
_cell_length_c 15.07760(10)
_cell_measurement_reflns_used 28899
_cell_measurement_temperature 99.99(10)
_cell_measurement_theta_max 79.7540
_cell_measurement_theta_min 3.0190
_cell_volume 1268.51(2)
_computing_cell_refinement 'CrysAlisPro 1.171.44.114a (Rigaku OD, 2025)'
_computing_data_collection 'CrysAlisPro system (CCD 44.114a 64-bit (release 13-06-2025))'
_computing_data_reduction 'CrysAlisPro 1.171.44.114a (Rigaku OD, 2025)'
_computing_molecular_graphics 'Olex2 1.5-ac6-020 (Dolomanov et al., 2009)'
_computing_publication_material 'Olex2 1.5-ac6-020 (Dolomanov et al., 2009)'
_computing_structure_refinement 'SHELXL 2019/3 (Sheldrick, 2015b)'
_computing_structure_solution 'SHELXT 2018/2 (Sheldrick, 2015a)'
_diffrn_ambient_environment N~2~
_diffrn_ambient_temperature 99.99(10)
_diffrn_detector 'Hybrid Pixel Array Detector'
_diffrn_detector_area_resol_mean 10.0000
_diffrn_detector_type HyPix
_diffrn_measured_fraction_theta_full 0.998
_diffrn_measured_fraction_theta_max 0.981
_diffrn_measurement_details
;
List of Runs (angles in degrees, time in seconds):

  # Type    Start    End  Width  t~exp~   \w     \q     \k     \f   Frames
#--------------------------------------------------------------------------
  1  \w     25.00 120.00   0.50    0.05    --   47.40  77.00-150.00  190
  2  \w     25.00 120.00   0.50    0.05    --   47.40  77.00 -90.00  190
  3  \w     25.00 120.00   0.50    0.05    --   47.40  77.00   0.00  190
  4  \w     25.00 120.00   0.50    0.05    --   47.40  77.00  30.00  190
  5  \w     33.00 120.00   0.50    0.05    --   47.40  57.00   0.00  174
  6  \w     35.00 120.00   0.50    0.05    --   47.40  38.00-180.00  170
  7  \w     33.00 120.00   0.50    0.05    --   47.40  57.00-120.00  174
  8  \w     25.00 120.00   0.50    0.05    --   47.40  77.00  90.00  190
  9  \w     25.00 120.00   0.50    0.05    --   47.40  77.00 150.00  190
 10  \w     33.00 120.00   0.50    0.05    --   47.40  57.00 120.00  174
 11  \w     95.00 178.00   0.50    0.09    --  113.25 125.00  90.00  166
 12  \w     95.00 178.00   0.50    0.09    --  113.25 125.00 120.00  166
 13  \w    101.00 178.00   0.50    0.09    --  113.25  88.00 173.00  154
 14  \w     97.00 178.00   0.50    0.09    --  113.25  61.00  60.00  162
 15  \w     97.00 178.00   0.50    0.09    --  113.25  61.00-120.00  162
 16  \w     97.00 178.00   0.50    0.09    --  113.25  61.00-120.00  162
 17  \w    101.00 178.00   0.50    0.09    --  113.25  45.00-150.00  154
 18  \w    101.00 178.00   0.50    0.09    --  113.25  30.00-120.00  154
 19  \w    101.00 178.00   0.50    0.09    --  113.25  45.00 -90.00  154
 20  \w    100.00 178.00   0.50    0.09    --  113.25  15.00-180.00  156
 21  \w    101.00 178.00   0.50    0.09    --  113.25  30.00 -30.00  154
 22  \w    101.00 178.00   0.50    0.09    --  113.25  30.00  30.00  154
 23  \w    100.00 178.00   0.50    0.09    --  113.25  15.00 150.00  156
 24  \w     42.00 141.00   0.50    0.09    --  113.25 -88.00  56.00  198
 25  \w     42.00 111.00   0.50    0.09    --  113.25-125.00  90.00  138
 26  \w     42.00 111.00   0.50    0.09    --  113.25-125.00  90.00  138
 27  \w     42.00 111.00   0.50    0.09    --  113.25-125.00   0.00  138
 28  \w     42.00 111.00   0.50    0.09    --  113.25-125.00   0.00  138
 29  \w     42.00 106.00   0.50    0.09    --  113.25 -94.00  60.00  128
 30  \w     42.00 106.00   0.50    0.09    --  113.25 -94.00 -30.00  128
 31  \w     42.00 106.00   0.50    0.09    --  113.25 -94.00  30.00  128
 32  \w     42.00 106.00   0.50    0.09    --  113.25 -94.00 -60.00  128
 33  \w     42.00 106.00   0.50    0.09    --  113.25 -94.00 -60.00  128
 34  \w     42.00 106.00   0.50    0.09    --  113.25 -94.00-120.00  128
 35  \w     42.00 106.00   0.50    0.09    --  113.25 -94.00-150.00  128
 36  \w     42.00 106.00   0.50    0.09    --  113.25 -94.00-180.00  128
 37  \w     42.00  84.00   0.50    0.09    --  113.25 -61.00-180.00   84
 38  \w     42.00  84.00   0.50    0.09    --  113.25 -61.00-150.00   84
 39  \w     42.00 136.00   0.50    0.09    --  113.25 -77.00  90.00  188
 40  \w     42.00  84.00   0.50    0.09    --  113.25 -61.00 150.00   84
 41  \w     42.00  84.00   0.50    0.09    --  113.25 -61.00  90.00   84
 42  \w     42.00  84.00   0.50    0.09    --  113.25 -61.00 120.00   84
 43  \w     42.00  84.00   0.50    0.09    --  113.25 -61.00  60.00   84
 44  \w     42.00  84.00   0.50    0.09    --  113.25 -61.00 -30.00   84
 45  \w     42.00  84.00   0.50    0.09    --  113.25 -61.00 -90.00   84
 46  \w     34.00  95.00   0.50    0.05    --   47.40-125.00-180.00  122
 47  \w    -21.00  75.00   0.50    0.05    --   47.40 -88.00  56.00  192
 48  \w    -21.00  75.00   0.50    0.05    --   47.40 -88.00  56.00  192
 49  \w   -163.00 -69.00   0.50    0.09    --  -91.75 -77.00-180.00  188
 50  \w   -163.00 -69.00   0.50    0.09    --  -91.75 -76.00 -52.92  188
 51  \w   -163.00 -69.00   0.50    0.09    --  -91.75 -77.00   0.00  188
 52  \w   -163.00 -70.00   0.50    0.09    --  -91.75 -75.00 101.43  186
 53  \w   -163.00 -79.00   0.50    0.09    --  -91.75 -88.00  56.00  168
 54  \w   -163.00 -83.00   0.50    0.09    --  -91.75 -94.00 150.00  160
 55  \w   -163.00 -83.00   0.50    0.09    --  -91.75 -94.00 150.00  160
 56  \w   -119.00 -73.00   0.50    0.05    --  -47.40-125.00-150.00   92
 57  \w   -119.00 -73.00   0.50    0.05    --  -47.40-125.00-180.00   92
 58  \w     -9.00  28.00   0.50    0.05    --  -47.40  19.00  60.00   74
 59  \w    -30.00  26.00   0.50    0.05    --  -47.40  38.00  30.00  112
 60  \w    -61.00 -19.00   0.50    0.09    --  -91.75  61.00 -60.00   84
 61  \w    -30.00  26.00   0.50    0.05    --  -47.40  38.00 -90.00  112
 62  \w    -54.00  25.00   0.50    0.05    --  -47.40  57.00 150.00  158
 63  \w    -75.00  25.00   0.50    0.05    --  -47.40  88.00 173.00  200
 64  \w    -75.00  25.00   0.50    0.05    --  -47.40  88.00 173.00  200
 65  \w   -119.00 -19.00   0.50    0.09    --  -91.75  88.00 173.00  200
;
_diffrn_measurement_device 'four-circle diffractometer'
_diffrn_measurement_device_type 'XtaLAB Synergy, Dualflex, HyPix'
_diffrn_measurement_method '\w scans'
_diffrn_orient_matrix_type 'CrysAlisPro convention (1999,Acta A55,543-557)'
_diffrn_orient_matrix_UB_11 0.1935380000
_diffrn_orient_matrix_UB_12 -0.0141156000
_diffrn_orient_matrix_UB_13 -0.0396478000
_diffrn_orient_matrix_UB_21 0.0745489000
_diffrn_orient_matrix_UB_22 -0.0356830000
_diffrn_orient_matrix_UB_23 0.0858031000
_diffrn_orient_matrix_UB_31 -0.0709862000
_diffrn_orient_matrix_UB_32 -0.1238055000
_diffrn_orient_matrix_UB_33 -0.0468171000
_diffrn_radiation_monochromator mirror
_diffrn_radiation_probe x-ray
_diffrn_radiation_type 'Cu K\a'
_diffrn_radiation_wavelength 1.54184
_diffrn_reflns_av_R_equivalents 0.0476
_diffrn_reflns_av_unetI/netI 0.0237
_diffrn_reflns_Laue_measured_fraction_full 0.998
_diffrn_reflns_Laue_measured_fraction_max 0.981
_diffrn_reflns_limit_h_max 9
_diffrn_reflns_limit_h_min -8
_diffrn_reflns_limit_k_max 14
_diffrn_reflns_limit_k_min -15
_diffrn_reflns_limit_l_max 19
_diffrn_reflns_limit_l_min -18
_diffrn_reflns_number 42850
_diffrn_reflns_point_group_measured_fraction_full 0.998
_diffrn_reflns_point_group_measured_fraction_max 0.981
_diffrn_reflns_theta_full 74.504
_diffrn_reflns_theta_max 80.114
_diffrn_reflns_theta_min 3.026
_diffrn_source 'micro-focus sealed X-ray tube'
_diffrn_source_type 'PhotonJet (Cu) X-ray Source'
_exptl_absorpt_coefficient_mu 7.242
_exptl_absorpt_correction_T_max 1.00000
_exptl_absorpt_correction_T_min 0.65087
_exptl_absorpt_correction_type multi-scan
_exptl_absorpt_process_details
;
CrysAlisPro 1.171.44.114a (Rigaku Oxford Diffraction, 2025)
Empirical absorption correction using spherical harmonics,
implemented in SCALE3 ABSPACK scaling algorithm.
;
_exptl_crystal_colour yellow-orange
_exptl_crystal_colour_primary orange
_exptl_crystal_density_diffrn 1.738
_exptl_crystal_description plate
_exptl_crystal_F_000 670
_exptl_crystal_size_max 0.173
_exptl_crystal_size_mid 0.109
_exptl_crystal_size_min 0.028
_refine_diff_density_max 0.851
_refine_diff_density_min -0.673
_refine_diff_density_rms 0.083
_refine_ls_extinction_coef 0.00121(9)
_refine_ls_extinction_expression Fc^*^=kFc[1+0.001xFc^2^\l^3^/sin(2\q)]^-1/4^
_refine_ls_extinction_method 'SHELXL-2019/2 (Sheldrick 2019)'
_refine_ls_goodness_of_fit_ref 1.044
_refine_ls_hydrogen_treatment mixed
_refine_ls_matrix_type full
_refine_ls_number_parameters 383
_refine_ls_number_reflns 5429
_refine_ls_number_restraints 0
_refine_ls_restrained_S_all 1.044
_refine_ls_R_factor_all 0.0293
_refine_ls_R_factor_gt 0.0289
_refine_ls_shift/su_max 0.001
_refine_ls_shift/su_mean 0.000
_refine_ls_structure_factor_coef Fsqd
_refine_ls_weighting_details 'w=1/[\s^2^(Fo^2^)+(0.0254P)^2^+2.7085P] where P=(Fo^2^+2Fc^2^)/3'
_refine_ls_weighting_scheme calc
_refine_ls_wR_factor_gt 0.0693
_refine_ls_wR_factor_ref 0.0696
_reflns_Friedel_coverage 0.000
_reflns_number_gt 5328
_reflns_number_total 5429
_reflns_threshold_expression 'I > 2\s(I)'
_cod_data_source_file d5ra08313c2.cif
_cod_data_source_block genmw18
_cod_original_formula_sum 'C22 H28.19 Cl F6 N4 O2.10 P Ru'
_cod_database_code 7251729
_shelx_shelxl_version_number 2019/3
_chemical_oxdiff_formula C22H28ClF6N4O2PRu
_shelx_space_group_comment
;
The symmetry employed for this shelxl refinement is uniquely defined
by the following loop, which should always be used as a source of
symmetry information in preference to the above space-group names.
They are only intended as comments.
;
_shelx_estimated_absorpt_t_max 0.823
_shelx_estimated_absorpt_t_min 0.367
_diffrn_oxdiff_digest_od_ed
;

;
_diffrn_oxdiff_measurement_exp_name GENMW18.par
_olex2_refinement_description
;
1. Fixed Uiso
 At 1.2 times of:
  All C(H) groups
 At 1.5 times of:
  All C(H,H,H) groups, All O(H,H) groups
2. Others
 Sof(O3)=Sof(H3C)=Sof(H3D)=FVAR(1)
3.a Free rotating group:
 O3(H3C,H3D)
3.b Ternary CH refined with riding coordinates:
 C7(H7)
3.c Aromatic/amide H refined with riding coordinates:
 C2(H2), C3(H3), C5(H5), C6(H6), C11(H11), C12(H12), C15(H15), C16(H16),
 C19(H19), C20(H20)
3.d Idealised Me refined as rotating group:
 C8(H8A,H8B,H8C), C9(H9A,H9B,H9C), C10(H10A,H10B,H10C)
;
_olex2_submission_original_sample_id genmw18
_olex2_submission_special_instructions 'No special instructions were received'
_oxdiff_exptl_absorpt_empirical_details
;
Empirical correction (ABSPACK) includes:
- Absorption correction using spherical harmonics
- Frame scaling
;
_oxdiff_exptl_absorpt_empirical_full_max 1.347
_oxdiff_exptl_absorpt_empirical_full_min 0.796

loop_
_space_group_symop_operation_xyz
'x, y, z'
'-x, -y, -z'

loop_
_atom_site_label
_atom_site_type_symbol
_atom_site_fract_x
_atom_site_fract_y
_atom_site_fract_z
_atom_site_U_iso_or_equiv
_atom_site_adp_type
_atom_site_occupancy
_atom_site_site_symmetry_order
_atom_site_calc_flag
_atom_site_refinement_flags_posn
_atom_site_refinement_flags_adp
_atom_site_refinement_flags_occupancy
_atom_site_disorder_assembly
_atom_site_disorder_group
Ru1 Ru 0.85045(2) 0.77780(2) 0.78052(2) 0.01241(7) Uani 1 1 d . . . . .
Cl1 Cl 0.54225(8) 0.80781(5) 0.71494(4) 0.01647(12) Uani 1 1 d . . . . .
N1 N 0.9486(3) 0.79077(16) 0.65491(13) 0.0134(4) Uani 1 1 d . . . . .
N2 N 0.7804(3) 0.61422(16) 0.69840(13) 0.0135(4) Uani 1 1 d . . . . .
N3 N 1.0598(3) 0.8018(2) 0.38792(15) 0.0194(4) Uani 1 1 d . . . . .
N4 N 0.5838(3) 0.31380(18) 0.50683(15) 0.0165(4) Uani 1 1 d . . . . .
C1 C 1.0272(3) 0.7282(2) 0.88623(15) 0.0155(5) Uani 1 1 d . . . . .
C2 C 0.8420(4) 0.7418(2) 0.91663(15) 0.0173(5) Uani 1 1 d . . . . .
H2 H 0.773922 0.682756 0.936795 0.021 Uiso 1 1 calc R U . . .
C3 C 0.7592(4) 0.8404(2) 0.91718(16) 0.0201(5) Uani 1 1 d . . . . .
H3 H 0.633895 0.845582 0.935307 0.024 Uiso 1 1 calc R U . . .
C4 C 0.8586(4) 0.9336(2) 0.89114(16) 0.0212(5) Uani 1 1 d . . . . .
C5 C 1.0426(4) 0.9217(2) 0.86370(16) 0.0196(5) Uani 1 1 d . . . . .
H5 H 1.113504 0.982955 0.847657 0.024 Uiso 1 1 calc R U . . .
C6 C 1.1259(3) 0.8197(2) 0.85930(16) 0.0171(5) Uani 1 1 d . . . . .
H6 H 1.248603 0.813161 0.838116 0.021 Uiso 1 1 calc R U . . .
C7 C 1.1096(4) 0.6197(2) 0.88569(17) 0.0192(5) Uani 1 1 d . . . . .
H7 H 1.003036 0.556980 0.867778 0.023 Uiso 1 1 calc R U . . .
C8 C 1.2581(5) 0.5954(2) 0.8178(2) 0.0318(6) Uani 1 1 d . . . . .
H8A H 1.206859 0.601728 0.757576 0.048 Uiso 1 1 calc R U . . .
H8B H 1.291103 0.519002 0.813334 0.048 Uiso 1 1 calc R U . . .
H8C H 1.372159 0.649630 0.838603 0.048 Uiso 1 1 calc R U . . .
C9 C 1.1894(5) 0.6233(3) 0.9831(2) 0.0371(7) Uani 1 1 d . . . . .
H9A H 1.295333 0.683760 1.002255 0.056 Uiso 1 1 calc R U . . .
H9B H 1.234796 0.551154 0.984639 0.056 Uiso 1 1 calc R U . . .
H9C H 1.089225 0.637404 1.024844 0.056 Uiso 1 1 calc R U . . .
C10 C 0.7636(5) 1.0368(2) 0.88886(19) 0.0305(6) Uani 1 1 d . . . . .
H10A H 0.831753 1.079902 0.851209 0.046 Uiso 1 1 calc R U . . .
H10B H 0.765425 1.083403 0.951271 0.046 Uiso 1 1 calc R U . . .
H10C H 0.631534 1.014251 0.862629 0.046 Uiso 1 1 calc R U . . .
C11 C 1.0452(3) 0.8807(2) 0.63561(16) 0.0159(5) Uani 1 1 d . . . . .
H11 H 1.087385 0.944262 0.684591 0.019 Uiso 1 1 calc R U . . .
C12 C 1.0863(3) 0.8857(2) 0.54824(16) 0.0168(5) Uani 1 1 d . . . . .
H12 H 1.157127 0.951319 0.538935 0.020 Uiso 1 1 calc R U . . .
C13 C 1.0252(3) 0.7955(2) 0.47324(16) 0.0148(4) Uani 1 1 d . . . . .
C14 C 0.9242(3) 0.69797(19) 0.49210(16) 0.0133(4) Uani 1 1 d . . . . .
C15 C 0.8560(3) 0.59728(19) 0.42339(15) 0.0140(4) Uani 1 1 d . . . . .
H15 H 0.873682 0.594562 0.360994 0.017 Uiso 1 1 calc R U . . .
C16 C 0.7666(3) 0.50557(19) 0.44607(16) 0.0142(4) Uani 1 1 d . . . . .
H16 H 0.722269 0.440233 0.399126 0.017 Uiso 1 1 calc R U . . .
C17 C 0.7379(3) 0.50568(19) 0.53914(15) 0.0128(4) Uani 1 1 d . . . . .
C18 C 0.6507(3) 0.41026(19) 0.56718(16) 0.0141(4) Uani 1 1 d . . . . .
C19 C 0.6382(3) 0.4218(2) 0.66120(16) 0.0158(5) Uani 1 1 d . . . . .
H19 H 0.586421 0.359636 0.682887 0.019 Uiso 1 1 calc R U . . .
C20 C 0.7010(3) 0.5233(2) 0.72268(16) 0.0152(4) Uani 1 1 d . . . . .
H20 H 0.686875 0.528801 0.785763 0.018 Uiso 1 1 calc R U . . .
C21 C 0.7995(3) 0.60392(19) 0.60706(15) 0.0124(4) Uani 1 1 d . . . . .
C22 C 0.8929(3) 0.70020(19) 0.58350(15) 0.0122(4) Uani 1 1 d . . . . .
P1 P 0.32796(11) 0.23578(6) 0.82884(5) 0.02644(16) Uani 1 1 d . . . . .
F1 F 0.3826(3) 0.16971(17) 0.90366(13) 0.0461(5) Uani 1 1 d . . . . .
F2 F 0.2736(3) 0.29896(17) 0.75019(13) 0.0430(5) Uani 1 1 d . . . . .
F3 F 0.5409(3) 0.2444(2) 0.80313(15) 0.0496(5) Uani 1 1 d . . . . .
F4 F 0.2796(4) 0.11904(17) 0.75327(14) 0.0630(7) Uani 1 1 d . . . . .
F5 F 0.1121(3) 0.2242(2) 0.85272(19) 0.0667(7) Uani 1 1 d . . . . .
F6 F 0.3682(4) 0.35088(17) 0.90286(14) 0.0561(6) Uani 1 1 d . . . . .
O1 O 0.3952(3) 0.13033(16) 0.57195(13) 0.0209(4) Uani 1 1 d . . . . .
O2 O 0.6611(3) -0.00211(16) 0.61059(14) 0.0217(4) Uani 1 1 d . . . . .
O3 O -0.088(3) 0.3458(15) 0.7886(12) 0.019(6) Uani 0.098(7) 1 d G . P . .
H3C H 0.012472 0.313011 0.797534 0.029 Uiso 0.098(7) 1 d G U P . .
H3D H -0.067095 0.372324 0.740941 0.029 Uiso 0.098(7) 1 d G U P . .
H3A H 1.122(5) 0.856(3) 0.381(2) 0.026(9) Uiso 1 1 d . . . . .
H4A H 0.579(5) 0.303(3) 0.448(2) 0.027(9) Uiso 1 1 d . . . . .
H3B H 1.013(5) 0.747(3) 0.342(3) 0.033(9) Uiso 1 1 d . . . . .
H2A H 0.660(5) -0.042(3) 0.563(3) 0.032(10) Uiso 1 1 d . . . . .
H1A H 0.328(6) 0.154(3) 0.614(3) 0.043(11) Uiso 1 1 d . . . . .
H4B H 0.532(5) 0.263(3) 0.525(2) 0.026(9) Uiso 1 1 d . . . . .
H1B H 0.474(6) 0.090(4) 0.587(3) 0.049(12) Uiso 1 1 d . . . . .
H2B H 0.632(6) -0.036(4) 0.647(3) 0.048(12) Uiso 1 1 d . . . . .

loop_
_atom_site_aniso_label
_atom_site_aniso_U_11
_atom_site_aniso_U_22
_atom_site_aniso_U_33
_atom_site_aniso_U_23
_atom_site_aniso_U_13
_atom_site_aniso_U_12
Ru1 0.01616(10) 0.01077(10) 0.00958(9) 0.00143(6) 0.00186(6) 0.00017(6)
Cl1 0.0178(3) 0.0166(3) 0.0153(2) 0.0042(2) 0.00255(19) 0.0019(2)
N1 0.0159(9) 0.0120(9) 0.0116(9) 0.0022(7) 0.0017(7) -0.0010(7)
N2 0.0152(9) 0.0124(9) 0.0119(9) 0.0018(7) 0.0014(7) 0.0003(7)
N3 0.0244(11) 0.0177(11) 0.0160(10) 0.0060(9) 0.0038(8) -0.0045(9)
N4 0.0190(10) 0.0119(10) 0.0177(10) 0.0033(8) 0.0010(8) -0.0020(8)
C1 0.0207(12) 0.0169(11) 0.0079(10) 0.0017(8) -0.0027(8) 0.0025(9)
C2 0.0247(12) 0.0209(12) 0.0073(10) 0.0055(9) 0.0027(9) 0.0014(10)
C3 0.0260(13) 0.0258(13) 0.0076(10) -0.0009(9) 0.0046(9) 0.0083(10)
C4 0.0330(14) 0.0158(12) 0.0104(11) -0.0041(9) -0.0031(10) 0.0034(10)
C5 0.0272(13) 0.0139(11) 0.0147(11) 0.0015(9) -0.0042(9) -0.0035(10)
C6 0.0166(11) 0.0179(12) 0.0136(11) 0.0005(9) -0.0028(9) -0.0029(9)
C7 0.0254(13) 0.0144(11) 0.0173(11) 0.0036(9) 0.0015(10) 0.0013(9)
C8 0.0384(16) 0.0217(14) 0.0386(16) 0.0073(12) 0.0160(13) 0.0109(12)
C9 0.055(2) 0.0360(17) 0.0230(14) 0.0081(12) -0.0034(13) 0.0215(15)
C10 0.0447(17) 0.0213(13) 0.0225(13) -0.0020(11) -0.0046(12) 0.0112(12)
C11 0.0173(11) 0.0135(11) 0.0150(11) 0.0020(9) 0.0002(9) -0.0023(9)
C12 0.0184(11) 0.0132(11) 0.0185(11) 0.0047(9) 0.0030(9) -0.0021(9)
C13 0.0129(10) 0.0155(11) 0.0168(11) 0.0056(9) 0.0030(8) 0.0014(8)
C14 0.0127(10) 0.0130(10) 0.0146(11) 0.0035(8) 0.0011(8) 0.0026(8)
C15 0.0152(11) 0.0150(11) 0.0111(10) 0.0012(8) 0.0019(8) 0.0030(9)
C16 0.0158(11) 0.0124(10) 0.0133(10) 0.0009(8) 0.0011(8) 0.0020(8)
C17 0.0116(10) 0.0126(10) 0.0134(10) 0.0016(8) 0.0016(8) 0.0012(8)
C18 0.0126(10) 0.0121(11) 0.0174(11) 0.0031(9) 0.0011(8) 0.0012(8)
C19 0.0172(11) 0.0138(11) 0.0171(11) 0.0056(9) 0.0028(9) -0.0006(9)
C20 0.0174(11) 0.0157(11) 0.0133(10) 0.0046(9) 0.0042(8) 0.0008(9)
C21 0.0136(10) 0.0113(10) 0.0123(10) 0.0026(8) 0.0016(8) 0.0014(8)
C22 0.0116(10) 0.0132(11) 0.0117(10) 0.0026(8) 0.0000(8) 0.0021(8)
P1 0.0393(4) 0.0214(3) 0.0175(3) 0.0049(3) 0.0022(3) -0.0018(3)
F1 0.0731(14) 0.0479(12) 0.0306(10) 0.0232(9) 0.0225(9) 0.0269(11)
F2 0.0447(11) 0.0456(11) 0.0381(10) 0.0230(9) -0.0183(8) -0.0152(9)
F3 0.0428(11) 0.0648(14) 0.0519(12) 0.0347(11) 0.0117(9) 0.0038(10)
F4 0.112(2) 0.0291(10) 0.0353(11) -0.0045(9) 0.0108(12) -0.0260(12)
F5 0.0464(13) 0.091(2) 0.0716(17) 0.0335(15) 0.0195(12) 0.0072(13)
F6 0.0897(18) 0.0289(10) 0.0409(11) -0.0061(8) -0.0203(11) 0.0163(11)
O1 0.0244(9) 0.0169(9) 0.0219(9) 0.0053(7) 0.0041(8) 0.0019(7)
O2 0.0282(10) 0.0190(9) 0.0198(10) 0.0084(8) 0.0046(8) 0.0009(7)
O3 0.027(11) 0.013(9) 0.017(9) 0.003(7) 0.000(7) 0.001(7)

loop_
_atom_type_symbol
_atom_type_description
_atom_type_scat_dispersion_real
_atom_type_scat_dispersion_imag
_atom_type_scat_source
C C 0.0181 0.0091 'International Tables Vol C Tables 4.2.6.8 and 6.1.1.4'
H H 0.0000 0.0000 'International Tables Vol C Tables 4.2.6.8 and 6.1.1.4'
Cl Cl 0.3639 0.7018 'International Tables Vol C Tables 4.2.6.8 and 6.1.1.4'
F F 0.0727 0.0534 'International Tables Vol C Tables 4.2.6.8 and 6.1.1.4'
N N 0.0311 0.0180 'International Tables Vol C Tables 4.2.6.8 and 6.1.1.4'
O O 0.0492 0.0322 'International Tables Vol C Tables 4.2.6.8 and 6.1.1.4'
P P 0.2955 0.4335 'International Tables Vol C Tables 4.2.6.8 and 6.1.1.4'
Ru Ru 0.0552 3.2960 'International Tables Vol C Tables 4.2.6.8 and 6.1.1.4'

loop_
_exptl_crystal_face_index_h
_exptl_crystal_face_index_k
_exptl_crystal_face_index_l
_exptl_crystal_face_perp_dist
-1 -7 -2 0.0712
4 -4 -1 0.0491
1 6 2 0.0552
-4 5 1 0.0491
0 -1 10 0.0139
0 1 -10 0.0139

loop_
_geom_angle_atom_site_label_1
_geom_angle_atom_site_label_2
_geom_angle_atom_site_label_3
_geom_angle
_geom_angle_site_symmetry_1
_geom_angle_site_symmetry_3
_geom_angle_publ_flag
N1 Ru1 Cl1 85.45(6) . . ?
N1 Ru1 N2 77.08(7) . . ?
N1 Ru1 C1 122.44(8) . . ?
N1 Ru1 C2 160.22(9) . . ?
N1 Ru1 C3 155.81(9) . . ?
N1 Ru1 C4 118.64(9) . . ?
N1 Ru1 C5 95.62(9) . . ?
N1 Ru1 C6 96.50(8) . . ?
N2 Ru1 Cl1 83.46(6) . . ?
N2 Ru1 C1 95.29(8) . . ?
N2 Ru1 C2 99.47(8) . . ?
N2 Ru1 C3 125.65(9) . . ?
N2 Ru1 C4 163.06(9) . . ?
N2 Ru1 C5 155.34(9) . . ?
N2 Ru1 C6 118.36(9) . . ?
C1 Ru1 Cl1 151.21(7) . . ?
C1 Ru1 C2 37.93(9) . . ?
C1 Ru1 C4 81.67(9) . . ?
C2 Ru1 Cl1 113.73(7) . . ?
C2 Ru1 C4 67.96(9) . . ?
C3 Ru1 Cl1 88.97(7) . . ?
C3 Ru1 C1 68.36(9) . . ?
C3 Ru1 C2 37.20(9) . . ?
C3 Ru1 C4 37.87(10) . . ?
C3 Ru1 C5 67.00(10) . . ?
C4 Ru1 Cl1 91.22(7) . . ?
C5 Ru1 Cl1 119.82(7) . . ?
C5 Ru1 C1 68.50(9) . . ?
C5 Ru1 C2 79.38(9) . . ?
C5 Ru1 C4 37.04(10) . . ?
C6 Ru1 Cl1 158.03(7) . . ?
C6 Ru1 C1 37.84(9) . . ?
C6 Ru1 C2 67.69(9) . . ?
C6 Ru1 C3 80.31(10) . . ?
C6 Ru1 C4 68.58(10) . . ?
C6 Ru1 C5 38.23(9) . . ?
C11 N1 Ru1 127.45(16) . . ?
C11 N1 C22 116.96(19) . . ?
C22 N1 Ru1 115.33(15) . . ?
C20 N2 Ru1 127.94(16) . . ?
C20 N2 C21 116.91(19) . . ?
C21 N2 Ru1 114.70(15) . . ?
C13 N3 H3A 119(2) . . ?
C13 N3 H3B 119(2) . . ?
H3A N3 H3B 122(3) . . ?
C18 N4 H4A 125(2) . . ?
C18 N4 H4B 119(2) . . ?
H4A N4 H4B 115(3) . . ?
C2 C1 Ru1 71.05(13) . . ?
C2 C1 C7 119.3(2) . . ?
C6 C1 Ru1 69.95(13) . . ?
C6 C1 C2 117.5(2) . . ?
C6 C1 C7 123.2(2) . . ?
C7 C1 Ru1 130.96(16) . . ?
Ru1 C2 H2 131.7 . . ?
C1 C2 Ru1 71.02(13) . . ?
C1 C2 H2 119.4 . . ?
C3 C2 Ru1 70.86(13) . . ?
C3 C2 C1 121.1(2) . . ?
C3 C2 H2 119.4 . . ?
Ru1 C3 H3 128.9 . . ?
C2 C3 Ru1 71.95(13) . . ?
C2 C3 H3 119.1 . . ?
C2 C3 C4 121.7(2) . . ?
C4 C3 Ru1 72.40(13) . . ?
C4 C3 H3 119.1 . . ?
C3 C4 Ru1 69.73(13) . . ?
C3 C4 C10 120.6(3) . . ?
C5 C4 Ru1 70.53(14) . . ?
C5 C4 C3 117.2(2) . . ?
C5 C4 C10 122.2(3) . . ?
C10 C4 Ru1 127.97(18) . . ?
Ru1 C5 H5 131.5 . . ?
C4 C5 Ru1 72.43(14) . . ?
C4 C5 H5 119.2 . . ?
C4 C5 C6 121.7(2) . . ?
C6 C5 Ru1 69.88(13) . . ?
C6 C5 H5 119.2 . . ?
Ru1 C6 H6 128.5 . . ?
C1 C6 Ru1 72.21(13) . . ?
C1 C6 C5 120.7(2) . . ?
C1 C6 H6 119.7 . . ?
C5 C6 Ru1 71.89(14) . . ?
C5 C6 H6 119.7 . . ?
C1 C7 H7 107.7 . . ?
C1 C7 C8 113.2(2) . . ?
C1 C7 C9 108.6(2) . . ?
C8 C7 H7 107.7 . . ?
C8 C7 C9 111.6(3) . . ?
C9 C7 H7 107.7 . . ?
C7 C8 H8A 109.5 . . ?
C7 C8 H8B 109.5 . . ?
C7 C8 H8C 109.5 . . ?
H8A C8 H8B 109.5 . . ?
H8A C8 H8C 109.5 . . ?
H8B C8 H8C 109.5 . . ?
C7 C9 H9A 109.5 . . ?
C7 C9 H9B 109.5 . . ?
C7 C9 H9C 109.5 . . ?
H9A C9 H9B 109.5 . . ?
H9A C9 H9C 109.5 . . ?
H9B C9 H9C 109.5 . . ?
C4 C10 H10A 109.5 . . ?
C4 C10 H10B 109.5 . . ?
C4 C10 H10C 109.5 . . ?
H10A C10 H10B 109.5 . . ?
H10A C10 H10C 109.5 . . ?
H10B C10 H10C 109.5 . . ?
N1 C11 H11 118.3 . . ?
N1 C11 C12 123.4(2) . . ?
C12 C11 H11 118.3 . . ?
C11 C12 H12 119.6 . . ?
C11 C12 C13 120.9(2) . . ?
C13 C12 H12 119.6 . . ?
N3 C13 C12 120.9(2) . . ?
N3 C13 C14 122.3(2) . . ?
C12 C13 C14 116.9(2) . . ?
C13 C14 C15 123.9(2) . . ?
C22 C14 C13 118.0(2) . . ?
C22 C14 C15 118.1(2) . . ?
C14 C15 H15 119.4 . . ?
C16 C15 C14 121.2(2) . . ?
C16 C15 H15 119.4 . . ?
C15 C16 H16 119.3 . . ?
C15 C16 C17 121.3(2) . . ?
C17 C16 H16 119.3 . . ?
C16 C17 C18 123.6(2) . . ?
C21 C17 C16 118.4(2) . . ?
C21 C17 C18 117.9(2) . . ?
N4 C18 C17 122.0(2) . . ?
N4 C18 C19 120.9(2) . . ?
C19 C18 C17 117.1(2) . . ?
C18 C19 H19 119.8 . . ?
C20 C19 C18 120.4(2) . . ?
C20 C19 H19 119.8 . . ?
N2 C20 C19 123.8(2) . . ?
N2 C20 H20 118.1 . . ?
C19 C20 H20 118.1 . . ?
N2 C21 C17 123.8(2) . . ?
N2 C21 C22 115.8(2) . . ?
C17 C21 C22 120.3(2) . . ?
N1 C22 C14 123.9(2) . . ?
N1 C22 C21 115.52(19) . . ?
C14 C22 C21 120.6(2) . . ?
F1 P1 F2 177.98(12) . . ?
F1 P1 F4 90.18(12) . . ?
F1 P1 F5 89.75(13) . . ?
F3 P1 F1 90.34(11) . . ?
F3 P1 F2 88.97(11) . . ?
F3 P1 F4 90.17(14) . . ?
F3 P1 F5 178.54(15) . . ?
F4 P1 F2 87.92(12) . . ?
F5 P1 F2 90.89(13) . . ?
F5 P1 F4 88.37(15) . . ?
F6 P1 F1 90.52(11) . . ?
F6 P1 F2 91.39(11) . . ?
F6 P1 F3 91.59(14) . . ?
F6 P1 F4 178.10(16) . . ?
F6 P1 F5 89.87(15) . . ?
H1A O1 H1B 112(4) . . ?
H2A O2 H2B 110(4) . . ?
H3C O3 H3D 104.5 . . ?

loop_
_geom_bond_atom_site_label_1
_geom_bond_atom_site_label_2
_geom_bond_distance
_geom_bond_site_symmetry_2
_geom_bond_publ_flag
Ru1 Cl1 2.4410(6) . ?
Ru1 N1 2.0925(19) . ?
Ru1 N2 2.0962(19) . ?
Ru1 C1 2.201(2) . ?
Ru1 C2 2.201(2) . ?
Ru1 C3 2.187(2) . ?
Ru1 C4 2.223(2) . ?
Ru1 C5 2.198(2) . ?
Ru1 C6 2.171(2) . ?
N1 C11 1.342(3) . ?
N1 C22 1.363(3) . ?
N2 C20 1.339(3) . ?
N2 C21 1.370(3) . ?
N3 C13 1.343(3) . ?
N3 H3A 0.80(4) . ?
N3 H3B 0.87(4) . ?
N4 C18 1.339(3) . ?
N4 H4A 0.87(4) . ?
N4 H4B 0.81(4) . ?
C1 C2 1.431(3) . ?
C1 C6 1.418(3) . ?
C1 C7 1.510(3) . ?
C2 H2 0.9500 . ?
C2 C3 1.400(4) . ?
C3 H3 0.9500 . ?
C3 C4 1.431(4) . ?
C4 C5 1.404(4) . ?
C4 C10 1.503(4) . ?
C5 H5 0.9500 . ?
C5 C6 1.431(4) . ?
C6 H6 0.9500 . ?
C7 H7 1.0000 . ?
C7 C8 1.517(4) . ?
C7 C9 1.530(4) . ?
C8 H8A 0.9800 . ?
C8 H8B 0.9800 . ?
C8 H8C 0.9800 . ?
C9 H9A 0.9800 . ?
C9 H9B 0.9800 . ?
C9 H9C 0.9800 . ?
C10 H10A 0.9800 . ?
C10 H10B 0.9800 . ?
C10 H10C 0.9800 . ?
C11 H11 0.9500 . ?
C11 C12 1.381(3) . ?
C12 H12 0.9500 . ?
C12 C13 1.399(3) . ?
C13 C14 1.430(3) . ?
C14 C15 1.436(3) . ?
C14 C22 1.404(3) . ?
C15 H15 0.9500 . ?
C15 C16 1.362(3) . ?
C16 H16 0.9500 . ?
C16 C17 1.430(3) . ?
C17 C18 1.434(3) . ?
C17 C21 1.401(3) . ?
C18 C19 1.401(3) . ?
C19 H19 0.9500 . ?
C19 C20 1.384(3) . ?
C20 H20 0.9500 . ?
C21 C22 1.427(3) . ?
P1 F1 1.5879(19) . ?
P1 F2 1.6107(19) . ?
P1 F3 1.581(2) . ?
P1 F4 1.603(2) . ?
P1 F5 1.594(2) . ?
P1 F6 1.574(2) . ?
O1 H1A 0.83(4) . ?
O1 H1B 0.84(5) . ?
O2 H2A 0.77(4) . ?
O2 H2B 0.79(5) . ?
O3 H3C 0.8702 . ?
O3 H3D 0.8700 . ?

loop_
_geom_hbond_atom_site_label_D
_geom_hbond_atom_site_label_H
_geom_hbond_atom_site_label_A
_geom_hbond_distance_DH
_geom_hbond_distance_HA
_geom_hbond_distance_DA
_geom_hbond_angle_DHA
_geom_hbond_site_symmetry_A
_geom_hbond_publ_flag
O3 H3C F2 0.87 2.03 2.749(19) 138.8 . yes
O3 H3C F5 0.87 1.70 2.473(18) 146.4 . yes
N3 H3A O2 0.80(4) 2.22(4) 2.996(3) 167(3) 2_766 yes
N4 H4A Cl1 0.87(4) 2.56(4) 3.353(2) 152(3) 2_666 yes
N3 H3B F2 0.87(4) 2.34(4) 3.009(3) 135(3) 2_666 yes
N3 H3B O3 0.87(4) 2.16(4) 2.883(18) 140(3) 2_666 yes
O2 H2A O1 0.77(4) 2.06(4) 2.817(3) 166(4) 2_656 yes
O1 H1A F2 0.83(4) 2.46(4) 3.214(3) 150(4) . yes
O1 H1A F4 0.83(4) 2.28(4) 2.932(3) 136(4) . yes
N4 H4B O1 0.81(4) 2.10(4) 2.905(3) 180(4) . yes
O1 H1B O2 0.84(5) 1.90(5) 2.736(3) 175(4) . yes
O2 H2B Cl1 0.79(5) 2.43(5) 3.184(2) 161(4) 1_545 yes

loop_
_geom_torsion_atom_site_label_1
_geom_torsion_atom_site_label_2
_geom_torsion_atom_site_label_3
_geom_torsion_atom_site_label_4
_geom_torsion
_geom_torsion_site_symmetry_1
_geom_torsion_site_symmetry_2
_geom_torsion_site_symmetry_3
_geom_torsion_site_symmetry_4
_geom_torsion_publ_flag
Ru1 N1 C11 C12 -172.67(18) . . . . ?
Ru1 N1 C22 C14 171.98(17) . . . . ?
Ru1 N1 C22 C21 -8.6(3) . . . . ?
Ru1 N2 C20 C19 171.69(18) . . . . ?
Ru1 N2 C21 C17 -171.68(18) . . . . ?
Ru1 N2 C21 C22 10.0(3) . . . . ?
Ru1 C1 C2 C3 -52.2(2) . . . . ?
Ru1 C1 C6 C5 55.3(2) . . . . ?
Ru1 C1 C7 C8 65.9(3) . . . . ?
Ru1 C1 C7 C9 -169.5(2) . . . . ?
Ru1 C2 C3 C4 -54.9(2) . . . . ?
Ru1 C3 C4 C5 -53.88(19) . . . . ?
Ru1 C3 C4 C10 122.9(2) . . . . ?
Ru1 C4 C5 C6 -51.7(2) . . . . ?
Ru1 C5 C6 C1 -55.4(2) . . . . ?
N1 C11 C12 C13 1.1(4) . . . . ?
N2 C21 C22 N1 -1.0(3) . . . . ?
N2 C21 C22 C14 178.5(2) . . . . ?
N3 C13 C14 C15 2.0(4) . . . . ?
N3 C13 C14 C22 -179.2(2) . . . . ?
N4 C18 C19 C20 -177.4(2) . . . . ?
C1 C2 C3 Ru1 52.3(2) . . . . ?
C1 C2 C3 C4 -2.6(4) . . . . ?
C2 C1 C6 Ru1 -54.56(18) . . . . ?
C2 C1 C6 C5 0.7(3) . . . . ?
C2 C1 C7 C8 155.5(2) . . . . ?
C2 C1 C7 C9 -79.9(3) . . . . ?
C2 C3 C4 Ru1 54.7(2) . . . . ?
C2 C3 C4 C5 0.8(3) . . . . ?
C2 C3 C4 C10 177.6(2) . . . . ?
C3 C4 C5 Ru1 53.49(19) . . . . ?
C3 C4 C5 C6 1.7(3) . . . . ?
C4 C5 C6 Ru1 52.9(2) . . . . ?
C4 C5 C6 C1 -2.5(4) . . . . ?
C6 C1 C2 Ru1 54.01(18) . . . . ?
C6 C1 C2 C3 1.8(3) . . . . ?
C6 C1 C7 C8 -25.6(3) . . . . ?
C6 C1 C7 C9 99.0(3) . . . . ?
C7 C1 C2 Ru1 -127.0(2) . . . . ?
C7 C1 C2 C3 -179.2(2) . . . . ?
C7 C1 C6 Ru1 126.5(2) . . . . ?
C7 C1 C6 C5 -178.2(2) . . . . ?
C10 C4 C5 Ru1 -123.3(2) . . . . ?
C10 C4 C5 C6 -175.0(2) . . . . ?
C11 N1 C22 C14 -2.6(3) . . . . ?
C11 N1 C22 C21 176.8(2) . . . . ?
C11 C12 C13 N3 177.8(2) . . . . ?
C11 C12 C13 C14 -1.8(3) . . . . ?
C12 C13 C14 C15 -178.3(2) . . . . ?
C12 C13 C14 C22 0.5(3) . . . . ?
C13 C14 C15 C16 177.7(2) . . . . ?
C13 C14 C22 N1 1.8(3) . . . . ?
C13 C14 C22 C21 -177.6(2) . . . . ?
C14 C15 C16 C17 -0.4(3) . . . . ?
C15 C14 C22 N1 -179.3(2) . . . . ?
C15 C14 C22 C21 1.3(3) . . . . ?
C15 C16 C17 C18 -177.7(2) . . . . ?
C15 C16 C17 C21 1.8(3) . . . . ?
C16 C17 C18 N4 -2.0(4) . . . . ?
C16 C17 C18 C19 177.9(2) . . . . ?
C16 C17 C21 N2 -179.9(2) . . . . ?
C16 C17 C21 C22 -1.6(3) . . . . ?
C17 C18 C19 C20 2.7(3) . . . . ?
C17 C21 C22 N1 -179.3(2) . . . . ?
C17 C21 C22 C14 0.1(3) . . . . ?
C18 C17 C21 N2 -0.3(3) . . . . ?
C18 C17 C21 C22 177.9(2) . . . . ?
C18 C19 C20 N2 -1.8(4) . . . . ?
C20 N2 C21 C17 1.3(3) . . . . ?
C20 N2 C21 C22 -177.1(2) . . . . ?
C21 N2 C20 C19 -0.2(3) . . . . ?
C21 C17 C18 N4 178.5(2) . . . . ?
C21 C17 C18 C19 -1.6(3) . . . . ?
C22 N1 C11 C12 1.2(3) . . . . ?
C22 C14 C15 C16 -1.2(3) . . . . ?

loop_
_exptl_oxdiff_crystal_face_indexfrac_h
_exptl_oxdiff_crystal_face_indexfrac_k
_exptl_oxdiff_crystal_face_indexfrac_l
_exptl_oxdiff_crystal_face_x
_exptl_oxdiff_crystal_face_y
_exptl_oxdiff_crystal_face_z
-0.7549 -6.8699 -2.0353 0.0316 0.0142 0.9994
4.1308 -4.0411 -0.9441 0.8939 0.3711 0.2513
1.4595 6.4414 1.9499 0.1142 0.0463 -0.9924
-3.8662 4.7127 1.1537 -0.8605 -0.3574 -0.3630
0.0976 -0.5742 9.6071 -0.3539 0.8521 -0.3856
-0.0976 0.5742 -9.6071 0.3539 -0.8521 0.3856
